data_4507822
loop_
_publ_author_name
'Fan, Liming'
'Zhang, Xiutang'
'Sun, Zhong'
'Zhang, Wei'
'Ding, Yuanshuai'
'Fan, Weiliu'
'Sun, Liming'
'Zhao, Xian'
'Lei, Han'

_publ_section_title
;
 Ancillary Ligands Dependent Structural Diversity of A Series of
 Metal--Organic Frameworks Based on 3,5-Bis(3-carboxyphenyl)pyridine
;
_journal_issue 6
_journal_name_full 'Crystal Growth &amp; Design'
_journal_page_first 2462
_journal_paper_doi 10.1021/cg400172w
_journal_volume 13
_journal_year 2013
_chemical_formula_sum 'C50 H34 Co N6 O8'
_chemical_formula_weight 905.76
_chemical_name_systematic
; 
 ? 
;
_space_group_IT_number 14
_symmetry_cell_setting monoclinic
_symmetry_space_group_name_Hall '-P 2ybc'
_symmetry_space_group_name_H-M 'P 1 21/c 1'
_atom_sites_solution_hydrogens geom
_atom_sites_solution_primary direct
_atom_sites_solution_secondary difmap
_audit_creation_method SHELXL-97
_cell_angle_alpha 90.00
_cell_angle_beta 100.9520(10)
_cell_angle_gamma 90.00
_cell_formula_units_Z 2
_cell_length_a 12.5108(5)
_cell_length_b 19.1026(8)
_cell_length_c 8.6495(3)
_cell_measurement_reflns_used 5571
_cell_measurement_temperature 296(2)
_cell_measurement_theta_max 28.29
_cell_measurement_theta_min 2.70
_cell_volume 2029.48(14)
_computing_cell_refinement 'Bruker SMART'
_computing_data_collection 'Bruker SMART'
_computing_data_reduction 'Bruker SAINT'
_computing_molecular_graphics 'Bruker SHELXTL'
_computing_publication_material 'Bruker SHELXTL'
_computing_structure_refinement 'SHELXL-97 (Sheldrick, 1997)'
_computing_structure_solution 'SHELXS-97 (Sheldrick, 1990)'
_diffrn_ambient_temperature 296(2)
_diffrn_measured_fraction_theta_full 0.999
_diffrn_measured_fraction_theta_max 0.999
_diffrn_measurement_device_type 'CCD area detector'
_diffrn_measurement_method 'phi and omega scans'
_diffrn_radiation_monochromator graphite
_diffrn_radiation_source 'fine-focus sealed tube'
_diffrn_radiation_type MoK\a
_diffrn_radiation_wavelength 0.71073
_diffrn_reflns_av_R_equivalents 0.0191
_diffrn_reflns_av_sigmaI/netI 0.0209
_diffrn_reflns_limit_h_max 14
_diffrn_reflns_limit_h_min -11
_diffrn_reflns_limit_k_max 22
_diffrn_reflns_limit_k_min -21
_diffrn_reflns_limit_l_max 6
_diffrn_reflns_limit_l_min -10
_diffrn_reflns_number 10375
_diffrn_reflns_theta_full 25.00
_diffrn_reflns_theta_max 25.00
_diffrn_reflns_theta_min 1.66
_exptl_absorpt_coefficient_mu 0.491
_exptl_absorpt_correction_T_max 0.8788
_exptl_absorpt_correction_T_min 0.8056
_exptl_absorpt_correction_type none
_exptl_crystal_colour red
_exptl_crystal_density_diffrn 1.482
_exptl_crystal_density_method 'not measured'
_exptl_crystal_description block
_exptl_crystal_F_000 934
_exptl_crystal_size_max 0.46
_exptl_crystal_size_mid 0.39
_exptl_crystal_size_min 0.27
_refine_diff_density_max 0.213
_refine_diff_density_min -0.291
_refine_diff_density_rms 0.039
_refine_ls_extinction_method none
_refine_ls_goodness_of_fit_ref 0.995
_refine_ls_hydrogen_treatment mixed
_refine_ls_matrix_type full
_refine_ls_number_parameters 296
_refine_ls_number_reflns 3569
_refine_ls_number_restraints 0
_refine_ls_restrained_S_all 0.995
_refine_ls_R_factor_all 0.0314
_refine_ls_R_factor_gt 0.0270
_refine_ls_shift/su_max 0.006
_refine_ls_shift/su_mean 0.001
_refine_ls_structure_factor_coef Fsqd
_refine_ls_weighting_details 'calc w=1/[\s^2^(Fo^2^)+(0.0370P)^2^+1.0047P] where P=(Fo^2^+2Fc^2^)/3'
_refine_ls_weighting_scheme calc
_refine_ls_wR_factor_gt 0.0702
_refine_ls_wR_factor_ref 0.0735
_reflns_number_gt 3203
_reflns_number_total 3569
_reflns_threshold_expression >2sigma(I)
_cod_data_source_file cg400172w_si_004.cif
_cod_data_source_block z
_cod_depositor_comments
;
The following automatic conversions were performed:

'_symmetry_cell_setting' value 'Monoclinic' changed to 'monoclinic'
according to /home/saulius/struct/CIF-dictionaries/cif_core.dic
dictionary named 'cif_core.dic' version 2.3.1 from 2005-06-27.

Automatic conversion script
Id: cif_fix_values 1891 2012-01-12 08:04:46Z andrius 
;
_cod_original_sg_symbol_H-M P2(1)/c
_cod_database_code 4507822

loop_
_symmetry_equiv_pos_as_xyz
'x, y, z'
'-x, y+1/2, -z+1/2'
'-x, -y, -z'
'x, -y-1/2, z-1/2'

loop_
_atom_site_label
_atom_site_type_symbol
_atom_site_fract_x
_atom_site_fract_y
_atom_site_fract_z
_atom_site_U_iso_or_equiv
_atom_site_adp_type
_atom_site_occupancy
_atom_site_symmetry_multiplicity
_atom_site_calc_flag
_atom_site_refinement_flags
C1 C 0.72687(13) 0.00716(9) 0.2242(2) 0.0287(4) Uani 1 1 d .
H1 H 0.7614 -0.0077 0.1438 0.034 Uiso 1 1 calc R
C2 C 0.60421(13) 0.03782(9) 0.3536(2) 0.0308(4) Uani 1 1 d .
H2 H 0.5366 0.0479 0.3779 0.037 Uiso 1 1 calc R
C3 C 0.70025(14) 0.04201(9) 0.4559(2) 0.0321(4) Uani 1 1 d .
H3 H 0.7110 0.0556 0.5609 0.039 Uiso 1 1 calc R
C4 C 0.89211(13) 0.01196(9) 0.4357(2) 0.0277(4) Uani 1 1 d .
C5 C 0.94732(14) -0.04178(10) 0.3797(2) 0.0369(4) Uani 1 1 d .
H5 H 0.9116 -0.0701 0.2986 0.044 Uiso 1 1 calc R
C6 C 0.94419(14) 0.05396(10) 0.5564(2) 0.0368(4) Uani 1 1 d .
H6 H 0.9068 0.0902 0.5946 0.044 Uiso 1 1 calc R
C7 C 0.62590(13) 0.12582(8) -0.09770(19) 0.0262(4) Uani 1 1 d .
H7 H 0.6770 0.0905 -0.0984 0.031 Uiso 1 1 calc R
C8 C 0.65768(13) 0.19446(8) -0.11736(19) 0.0260(4) Uani 1 1 d .
C9 C 0.57984(13) 0.24621(8) -0.1136(2) 0.0290(4) Uani 1 1 d .
H9 H 0.5986 0.2930 -0.1216 0.035 Uiso 1 1 calc R
C10 C 0.47464(13) 0.22897(8) -0.09819(19) 0.0246(3) Uani 1 1 d .
C11 C 0.45144(13) 0.15825(8) -0.08140(19) 0.0249(3) Uani 1 1 d .
H11 H 0.3811 0.1457 -0.0723 0.030 Uiso 1 1 calc R
C12 C 0.38932(12) 0.28360(8) -0.10018(19) 0.0242(3) Uani 1 1 d .
C13 C 0.30967(14) 0.27752(9) -0.0086(2) 0.0316(4) Uani 1 1 d .
H13 H 0.3107 0.2395 0.0589 0.038 Uiso 1 1 calc R
C14 C 0.22902(14) 0.32767(9) -0.0173(2) 0.0345(4) Uani 1 1 d .
H14 H 0.1777 0.3241 0.0474 0.041 Uiso 1 1 calc R
C15 C 0.22408(13) 0.38308(9) -0.1215(2) 0.0290(4) Uani 1 1 d .
H15 H 0.1674 0.4153 -0.1307 0.035 Uiso 1 1 calc R
C16 C 0.30372(12) 0.39062(8) -0.21248(18) 0.0222(3) Uani 1 1 d .
C17 C 0.38670(12) 0.34132(8) -0.19880(18) 0.0218(3) Uani 1 1 d .
H17 H 0.4416 0.3471 -0.2568 0.026 Uiso 1 1 calc R
C18 C 0.30098(12) 0.45091(8) -0.32546(19) 0.0220(3) Uani 1 1 d .
C19 C 0.77100(13) 0.21116(9) -0.1356(2) 0.0290(4) Uani 1 1 d .
C20 C 0.85637(13) 0.16443(9) -0.0868(2) 0.0312(4) Uani 1 1 d .
H20 H 0.8421 0.1214 -0.0448 0.037 Uiso 1 1 calc R
C21 C 0.96226(14) 0.18118(10) -0.0999(2) 0.0337(4) Uani 1 1 d .
C22 C 0.98383(15) 0.24468(11) -0.1657(2) 0.0418(5) Uani 1 1 d .
H22 H 1.0542 0.2553 -0.1784 0.050 Uiso 1 1 calc R
C23 C 0.90062(16) 0.29185(11) -0.2123(3) 0.0459(5) Uani 1 1 d .
H23 H 0.9154 0.3350 -0.2535 0.055 Uiso 1 1 calc R
C24 C 0.79511(15) 0.27544(10) -0.1981(2) 0.0387(4) Uani 1 1 d .
H24 H 0.7396 0.3076 -0.2306 0.046 Uiso 1 1 calc R
C25 C 1.05621(14) 0.13393(10) -0.0400(2) 0.0368(4) Uani 1 1 d .
Co1 Co 0.5000 0.0000 0.0000 0.01816(10) Uani 1 2 d S
N1 N 0.62128(10) 0.01641(7) 0.20826(16) 0.0257(3) Uani 1 1 d .
N2 N 0.77910(11) 0.02204(8) 0.37278(16) 0.0286(3) Uani 1 1 d .
N3 N 0.52597(10) 0.10755(6) -0.07776(16) 0.0244(3) Uani 1 1 d .
O1 O 0.21626(9) 0.48774(6) -0.35764(15) 0.0327(3) Uani 1 1 d .
O2 O 0.38578(9) 0.46111(6) -0.37960(14) 0.0272(3) Uani 1 1 d .
O3 O 1.14591(10) 0.14275(8) -0.07061(18) 0.0513(4) Uani 1 1 d .
O4 O 1.03249(10) 0.08222(7) 0.04884(19) 0.0479(4) Uani 1 1 d .
H4 H 1.0870 0.0584 0.0787 0.072 Uiso 1 1 calc R

loop_
_atom_site_aniso_label
_atom_site_aniso_U_11
_atom_site_aniso_U_22
_atom_site_aniso_U_33
_atom_site_aniso_U_23
_atom_site_aniso_U_13
_atom_site_aniso_U_12
C1 0.0199(8) 0.0388(10) 0.0251(9) -0.0028(7) -0.0015(7) 0.0001(7)
C2 0.0213(8) 0.0366(10) 0.0328(9) 0.0010(7) 0.0013(7) 0.0050(7)
C3 0.0261(9) 0.0413(10) 0.0271(9) -0.0035(8) 0.0001(7) 0.0053(7)
C4 0.0179(8) 0.0376(10) 0.0255(8) 0.0035(7) -0.0012(7) -0.0019(7)
C5 0.0247(9) 0.0503(12) 0.0315(10) -0.0115(8) -0.0054(7) -0.0014(8)
C6 0.0237(9) 0.0464(11) 0.0374(10) -0.0112(8) -0.0017(8) 0.0036(8)
C7 0.0215(8) 0.0206(8) 0.0355(9) 0.0003(7) 0.0032(7) 0.0028(6)
C8 0.0226(8) 0.0217(8) 0.0329(9) 0.0026(7) 0.0034(7) -0.0001(6)
C9 0.0274(9) 0.0178(8) 0.0407(10) 0.0059(7) 0.0036(7) -0.0003(7)
C10 0.0244(8) 0.0206(8) 0.0275(9) 0.0033(6) 0.0016(7) 0.0027(6)
C11 0.0204(8) 0.0214(8) 0.0320(9) 0.0037(7) 0.0031(7) 0.0019(6)
C12 0.0220(8) 0.0184(8) 0.0307(9) 0.0013(6) 0.0012(7) 0.0009(6)
C13 0.0334(10) 0.0250(9) 0.0369(10) 0.0107(7) 0.0083(8) 0.0014(7)
C14 0.0324(10) 0.0325(10) 0.0432(11) 0.0077(8) 0.0186(8) 0.0034(8)
C15 0.0249(9) 0.0229(8) 0.0408(10) 0.0027(7) 0.0106(7) 0.0048(7)
C16 0.0208(8) 0.0164(7) 0.0285(8) -0.0009(6) 0.0026(6) -0.0014(6)
C17 0.0183(7) 0.0189(8) 0.0282(8) -0.0006(6) 0.0042(6) 0.0001(6)
C18 0.0182(8) 0.0166(7) 0.0300(8) -0.0020(6) 0.0015(6) -0.0021(6)
C19 0.0248(9) 0.0268(9) 0.0353(9) -0.0005(7) 0.0052(7) -0.0026(7)
C20 0.0254(9) 0.0269(9) 0.0417(10) -0.0008(7) 0.0079(7) -0.0020(7)
C21 0.0261(9) 0.0369(10) 0.0384(10) -0.0078(8) 0.0068(7) -0.0035(7)
C22 0.0296(10) 0.0509(12) 0.0464(12) -0.0002(9) 0.0112(9) -0.0106(9)
C23 0.0419(11) 0.0434(11) 0.0539(13) 0.0130(10) 0.0132(10) -0.0108(9)
C24 0.0327(10) 0.0350(10) 0.0484(12) 0.0107(8) 0.0081(8) -0.0013(8)
C25 0.0249(9) 0.0387(10) 0.0464(11) -0.0125(9) 0.0056(8) -0.0029(8)
Co1 0.01222(15) 0.01510(15) 0.02554(17) -0.00092(11) -0.00052(11) 0.00069(10)
N1 0.0183(7) 0.0275(7) 0.0288(7) 0.0004(6) -0.0018(6) -0.0003(5)
N2 0.0178(7) 0.0390(8) 0.0263(7) -0.0004(6) -0.0029(6) -0.0004(6)
N3 0.0205(7) 0.0181(6) 0.0334(8) 0.0012(6) 0.0020(6) 0.0006(5)
O1 0.0199(6) 0.0240(6) 0.0534(8) 0.0119(5) 0.0050(5) 0.0046(5)
O2 0.0200(6) 0.0237(6) 0.0389(7) 0.0067(5) 0.0079(5) -0.0014(4)
O3 0.0239(7) 0.0593(9) 0.0730(10) -0.0055(8) 0.0152(7) -0.0027(6)
O4 0.0246(7) 0.0458(9) 0.0735(10) 0.0072(7) 0.0095(7) 0.0063(6)

loop_
_atom_type_symbol
_atom_type_description
_atom_type_scat_dispersion_real
_atom_type_scat_dispersion_imag
_atom_type_scat_source
C C 0.0033 0.0016 'International Tables Vol C Tables 4.2.6.8 and 6.1.1.4'
H H 0.0000 0.0000 'International Tables Vol C Tables 4.2.6.8 and 6.1.1.4'
N N 0.0061 0.0033 'International Tables Vol C Tables 4.2.6.8 and 6.1.1.4'
O O 0.0106 0.0060 'International Tables Vol C Tables 4.2.6.8 and 6.1.1.4'
Co Co 0.3494 0.9721 'International Tables Vol C Tables 4.2.6.8 and 6.1.1.4'

loop_
_geom_angle_atom_site_label_1
_geom_angle_atom_site_label_2
_geom_angle_atom_site_label_3
_geom_angle
_geom_angle_site_symmetry_1
_geom_angle_site_symmetry_3
N1 C1 N2 111.38(15) . .
N1 C1 H1 124.3 . .
N2 C1 H1 124.3 . .
C3 C2 N1 110.02(15) . .
C3 C2 H2 125.0 . .
N1 C2 H2 125.0 . .
C2 C3 N2 106.09(15) . .
C2 C3 H3 127.0 . .
N2 C3 H3 127.0 . .
C5 C4 C6 120.28(16) . .
C5 C4 N2 119.55(15) . .
C6 C4 N2 120.11(16) . .
C4 C5 C6 120.31(16) . 3_756
C4 C5 H5 119.8 . .
C6 C5 H5 119.8 3_756 .
C4 C6 C5 119.41(17) . 3_756
C4 C6 H6 120.3 . .
C5 C6 H6 120.3 3_756 .
N3 C7 C8 123.84(15) . .
N3 C7 H7 118.1 . .
C8 C7 H7 118.1 . .
C7 C8 C9 116.70(15) . .
C7 C8 C19 120.98(14) . .
C9 C8 C19 122.28(15) . .
C10 C9 C8 120.94(15) . .
C10 C9 H9 119.5 . .
C8 C9 H9 119.5 . .
C9 C10 C11 117.36(14) . .
C9 C10 C12 121.53(14) . .
C11 C10 C12 121.10(14) . .
N3 C11 C10 122.99(15) . .
N3 C11 H11 118.5 . .
C10 C11 H11 118.5 . .
C17 C12 C13 118.67(14) . .
C17 C12 C10 119.71(15) . .
C13 C12 C10 121.59(14) . .
C14 C13 C12 120.35(15) . .
C14 C13 H13 119.8 . .
C12 C13 H13 119.8 . .
C13 C14 C15 120.46(16) . .
C13 C14 H14 119.8 . .
C15 C14 H14 119.8 . .
C14 C15 C16 120.01(15) . .
C14 C15 H15 120.0 . .
C16 C15 H15 120.0 . .
C15 C16 C17 119.07(14) . .
C15 C16 C18 121.08(14) . .
C17 C16 C18 119.85(14) . .
C16 C17 C12 121.31(15) . .
C16 C17 H17 119.3 . .
C12 C17 H17 119.3 . .
O2 C18 O1 124.57(14) . .
O2 C18 C16 116.40(13) . .
O1 C18 C16 119.03(14) . .
C20 C19 C24 118.06(16) . .
C20 C19 C8 121.34(15) . .
C24 C19 C8 120.57(15) . .
C21 C20 C19 121.04(16) . .
C21 C20 H20 119.5 . .
C19 C20 H20 119.5 . .
C20 C21 C22 119.85(17) . .
C20 C21 C25 122.17(17) . .
C22 C21 C25 117.95(16) . .
C23 C22 C21 119.77(17) . .
C23 C22 H22 120.1 . .
C21 C22 H22 120.1 . .
C22 C23 C24 120.39(18) . .
C22 C23 H23 119.8 . .
C24 C23 H23 119.8 . .
C23 C24 C19 120.85(18) . .
C23 C24 H24 119.6 . .
C19 C24 H24 119.6 . .
O3 C25 O4 123.44(18) . .
O3 C25 C21 122.67(19) . .
O4 C25 C21 113.90(15) . .
O2 Co1 O2 180.0 2_644 4_566
O2 Co1 N1 91.68(5) 2_644 .
O2 Co1 N1 88.32(5) 4_566 .
O2 Co1 N1 88.32(5) 2_644 3_655
O2 Co1 N1 91.68(5) 4_566 3_655
N1 Co1 N1 180.00(11) . 3_655
O2 Co1 N3 91.45(5) 2_644 .
O2 Co1 N3 88.55(5) 4_566 .
N1 Co1 N3 89.90(5) . .
N1 Co1 N3 90.10(5) 3_655 .
O2 Co1 N3 88.55(5) 2_644 3_655
O2 Co1 N3 91.45(5) 4_566 3_655
N1 Co1 N3 90.10(5) . 3_655
N1 Co1 N3 89.90(5) 3_655 3_655
N3 Co1 N3 180.00(2) . 3_655
C1 N1 C2 105.76(13) . .
C1 N1 Co1 127.20(12) . .
C2 N1 Co1 127.03(11) . .
C1 N2 C3 106.75(13) . .
C1 N2 C4 126.63(15) . .
C3 N2 C4 126.33(14) . .
C11 N3 C7 118.06(13) . .
C11 N3 Co1 122.56(10) . .
C7 N3 Co1 118.49(10) . .
C18 O2 Co1 164.24(10) . 2_654
C25 O4 H4 109.5 . .

loop_
_geom_bond_atom_site_label_1
_geom_bond_atom_site_label_2
_geom_bond_distance
_geom_bond_site_symmetry_2
C1 N1 1.314(2) .
C1 N2 1.357(2) .
C1 H1 0.9300 .
C2 C3 1.352(2) .
C2 N1 1.377(2) .
C2 H2 0.9300 .
C3 N2 1.380(2) .
C3 H3 0.9300 .
C4 C5 1.376(3) .
C4 C6 1.378(2) .
C4 N2 1.428(2) .
C5 C6 1.384(2) 3_756
C5 H5 0.9300 .
C6 C5 1.384(2) 3_756
C6 H6 0.9300 .
C7 N3 1.340(2) .
C7 C8 1.390(2) .
C7 H7 0.9300 .
C8 C9 1.392(2) .
C8 C19 1.491(2) .
C9 C10 1.388(2) .
C9 H9 0.9300 .
C10 C11 1.395(2) .
C10 C12 1.490(2) .
C11 N3 1.341(2) .
C11 H11 0.9300 .
C12 C17 1.391(2) .
C12 C13 1.391(2) .
C13 C14 1.383(2) .
C13 H13 0.9300 .
C14 C15 1.384(2) .
C14 H14 0.9300 .
C15 C16 1.389(2) .
C15 H15 0.9300 .
C16 C17 1.390(2) .
C16 C18 1.507(2) .
C17 H17 0.9300 .
C18 O2 1.2537(19) .
C18 O1 1.2585(18) .
C19 C20 1.394(2) .
C19 C24 1.397(2) .
C20 C21 1.388(2) .
C20 H20 0.9300 .
C21 C22 1.388(3) .
C21 C25 1.494(3) .
C22 C23 1.378(3) .
C22 H22 0.9300 .
C23 C24 1.385(3) .
C23 H23 0.9300 .
C24 H24 0.9300 .
C25 O3 1.213(2) .
C25 O4 1.319(2) .
Co1 O2 2.0600(10) 2_644
Co1 O2 2.0600(10) 4_566
Co1 N1 2.1463(13) .
Co1 N1 2.1463(13) 3_655
Co1 N3 2.2049(13) .
Co1 N3 2.2049(13) 3_655
O2 Co1 2.0600(10) 2_654
O4 H4 0.8200 .
